data_4020967
loop_
_publ_author_name
'Rosa L. Meza-Le\'on'
'David Crich'
'Sylvain Bern\`es'
'Leticia Quintero'

_publ_section_title
;
 Endo-Selective Quenching of Hexahydropyrrolo[2,3-b]indole-Based
 N-Acyliminium Ions
;
_journal_name_full 'Journal of Organic Chemistry'
_journal_page_first 3976
_journal_page_last 3978
_journal_paper_doi 10.1021/jo049757p
_journal_volume 69
_journal_year 2004
_chemical_formula_sum 'C21 H22 N2 O4 S'
_chemical_formula_weight 398.47
_space_group_IT_number 19
_symmetry_cell_setting orthorhombic
_symmetry_space_group_name_Hall 'P 2ac 2ab'
_symmetry_space_group_name_H-M 'P 21 21 21'
_cell_angle_alpha 90.00
_cell_angle_beta 90.00
_cell_angle_gamma 90.00
_cell_formula_units_Z 8
_cell_length_a 9.248(2)
_cell_length_b 20.491(3)
_cell_length_c 21.708(4)
_cell_measurement_temperature 296(1)
_cell_volume 4113.7(14)
_diffrn_ambient_temperature 296(1)
_exptl_crystal_density_diffrn 1.287
_cod_depositor_comments
;
The following automatic conversions were performed:
'_symmetry_cell_setting' value 'Orthorhombic' changed to 'orthorhombic'
according to '/home/saulius/struct/CIF-dictionaries/cif_core.dic'
dictionary named 'cif_core.dic' version 2.4.1 from 2010-06-29.

Automatic conversion script
Id: cif_fix_enum 1527 2010-12-29 10:47:43Z saulius 
;
_cod_database_code 4020967

loop_
_symmetry_equiv_pos_as_xyz
'x, y, z'
'-x+1/2, -y, z+1/2'
'-x, y+1/2, -z+1/2'
'x+1/2, -y+1/2, -z'

loop_
_atom_site_label
_atom_site_type_symbol
_atom_site_fract_x
_atom_site_fract_y
_atom_site_fract_z
_atom_site_U_iso_or_equiv
_atom_site_adp_type
_atom_site_occupancy
_atom_site_symmetry_multiplicity
_atom_site_calc_flag
_atom_site_refinement_flags
_atom_site_disorder_assembly
_atom_site_disorder_group
S1 S 0.68495(14) 0.84067(5) 0.88536(5) 0.0606(3) Uani 1 1 d . . .
N1 N 0.5342(4) 0.66711(14) 0.67260(14) 0.0522(9) Uani 1 1 d . . .
H1A H 0.6196 0.6723 0.6875 0.063 Uiso 1 1 calc R . .
C2 C 0.4615(5) 0.72088(17) 0.64182(18) 0.0499(11) Uani 1 1 d . . .
H2A H 0.3601 0.7211 0.6549 0.060 Uiso 1 1 calc R . .
C3 C 0.5289(5) 0.78542(17) 0.66014(17) 0.0520(11) Uani 1 1 d . . .
H3A H 0.6298 0.7848 0.6480 0.062 Uiso 1 1 calc R . .
H3B H 0.4818 0.8198 0.6369 0.062 Uiso 1 1 calc R . .
C3A C 0.5211(5) 0.80263(17) 0.72752(19) 0.0466(10) Uani 1 1 d . . .
C3B C 0.3914(5) 0.81823(16) 0.76168(19) 0.0463(11) Uani 1 1 d . . .
C4 C 0.2445(5) 0.8183(2) 0.7460(2) 0.0629(13) Uani 1 1 d . . .
H4A H 0.2151 0.8062 0.7067 0.075 Uiso 1 1 calc R . .
C5 C 0.1444(5) 0.8364(2) 0.7895(2) 0.0692(13) Uani 1 1 d . . .
H5A H 0.0466 0.8355 0.7797 0.083 Uiso 1 1 calc R . .
C6 C 0.1872(5) 0.85605(19) 0.8478(2) 0.0599(12) Uani 1 1 d . . .
H6A H 0.1176 0.8685 0.8764 0.072 Uiso 1 1 calc R . .
C7 C 0.3309(5) 0.85743(17) 0.86413(18) 0.0525(11) Uani 1 1 d . . .
H7A H 0.3598 0.8709 0.9031 0.063 Uiso 1 1 calc R . .
C7A C 0.4309(5) 0.83803(17) 0.82045(18) 0.0448(10) Uani 1 1 d . . .
N8 N 0.5833(4) 0.83642(16) 0.82337(15) 0.0543(9) Uani 1 1 d . . .
C8A C 0.6324(5) 0.81268(19) 0.76539(19) 0.0557(12) Uani 1 1 d . . .
H8AA H 0.7288 0.8052 0.7553 0.067 Uiso 1 1 calc R . .
C9 C 0.4677(6) 0.60985(19) 0.6775(2) 0.0550(11) Uani 1 1 d . . .
O10 O 0.3459(4) 0.59792(13) 0.66214(16) 0.0763(10) Uani 1 1 d . . .
O11 O 0.5564(3) 0.56470(13) 0.70379(13) 0.0644(9) Uani 1 1 d . . .
C12 C 0.4943(6) 0.49989(19) 0.7090(2) 0.0842(16) Uani 1 1 d . . .
H12A H 0.5632 0.4711 0.7279 0.126 Uiso 1 1 calc R . .
H12B H 0.4701 0.4839 0.6687 0.126 Uiso 1 1 calc R . .
H12C H 0.4086 0.5018 0.7339 0.126 Uiso 1 1 calc R . .
C13 C 0.4656(6) 0.7124(2) 0.57129(19) 0.0698(14) Uani 1 1 d . . .
H13A H 0.5629 0.7212 0.5567 0.084 Uiso 1 1 calc R . .
H13B H 0.4428 0.6675 0.5612 0.084 Uiso 1 1 calc R . .
C14 C 0.3616(7) 0.7567(3) 0.5382(2) 0.0819(16) Uani 1 1 d . . .
H14A H 0.2637 0.7488 0.5448 0.098 Uiso 1 1 calc R . .
C15 C 0.3922(8) 0.8032(3) 0.5027(2) 0.105(2) Uani 1 1 d . . .
H15A H 0.4884 0.8133 0.4946 0.127 Uiso 1 1 calc R . .
H15B H 0.3187 0.8275 0.4846 0.127 Uiso 1 1 calc R . .
O16 O 0.8289(4) 0.85091(15) 0.86355(15) 0.0803(9) Uani 1 1 d . . .
O17 O 0.6175(4) 0.88623(13) 0.92527(13) 0.0705(9) Uani 1 1 d . . .
C18 C 0.6749(5) 0.76291(19) 0.9192(2) 0.0579(11) Uani 1 1 d . . .
C19 C 0.5691(6) 0.7496(2) 0.9612(2) 0.0738(15) Uani 1 1 d . . .
H19A H 0.5013 0.7814 0.9712 0.089 Uiso 1 1 calc R . .
C20 C 0.5626(7) 0.6887(3) 0.9888(2) 0.0895(17) Uani 1 1 d . . .
H20A H 0.4919 0.6792 1.0178 0.107 Uiso 1 1 calc R . .
C21 C 0.6633(9) 0.6428(3) 0.9721(3) 0.0948(19) Uani 1 1 d . . .
H21A H 0.6608 0.6020 0.9910 0.114 Uiso 1 1 calc R . .
C22 C 0.7662(8) 0.6547(3) 0.9290(3) 0.106(2) Uani 1 1 d . . .
H22A H 0.8310 0.6220 0.9179 0.128 Uiso 1 1 calc R . .
C23 C 0.7744(6) 0.7159(3) 0.9016(3) 0.0868(16) Uani 1 1 d . . .
H23A H 0.8448 0.7251 0.8723 0.104 Uiso 1 1 calc R . .
S2 S 0.16245(17) 0.53458(5) 0.41657(6) 0.0688(4) Uani 1 1 d . . .
N51 N 0.0402(4) 0.64238(15) 0.65963(15) 0.0577(10) Uani 1 1 d . . .
H51A H 0.1285 0.6414 0.6472 0.069 Uiso 1 1 calc R . .
C52 C -0.0245(5) 0.58329(19) 0.68430(18) 0.0580(12) Uani 1 1 d . . .
H52A H -0.1291 0.5848 0.6772 0.070 Uiso 1 1 calc R . .
C53 C 0.0382(5) 0.52379(18) 0.65016(18) 0.0591(12) Uani 1 1 d . . .
H53A H 0.1408 0.5208 0.6590 0.071 Uiso 1 1 calc R . .
H53B H -0.0076 0.4846 0.6658 0.071 Uiso 1 1 calc R . .
C53A C 0.0177(5) 0.52658(17) 0.58186(19) 0.0521(11) Uani 1 1 d . . .
C53B C -0.1166(5) 0.52590(18) 0.54864(19) 0.0500(11) Uani 1 1 d . . .
C54 C -0.2606(6) 0.5204(2) 0.5674(2) 0.0642(13) Uani 1 1 d . . .
H54A H -0.2837 0.5158 0.6088 0.077 Uiso 1 1 calc R . .
C55 C -0.3668(6) 0.5219(2) 0.5236(3) 0.0789(15) Uani 1 1 d . . .
H55A H -0.4630 0.5182 0.5356 0.095 Uiso 1 1 calc R . .
C56 C -0.3337(6) 0.5289(2) 0.4619(2) 0.0762(14) Uani 1 1 d . . .
H56A H -0.4086 0.5297 0.4332 0.091 Uiso 1 1 calc R . .
C57 C -0.1949(6) 0.5345(2) 0.4417(2) 0.0718(14) Uani 1 1 d . . .
H57A H -0.1737 0.5392 0.4001 0.086 Uiso 1 1 calc R . .
C57A C -0.0872(5) 0.53287(19) 0.4854(2) 0.0545(12) Uani 1 1 d . . .
N58 N 0.0635(4) 0.53842(17) 0.48033(17) 0.0626(10) Uani 1 1 d . . .
C58A C 0.1238(5) 0.5338(2) 0.5400(2) 0.0612(12) Uani 1 1 d . . .
H58A H 0.2220 0.5356 0.5490 0.073 Uiso 1 1 calc R . .
C59 C -0.0332(5) 0.6977(2) 0.65581(19) 0.0530(11) Uani 1 1 d . . .
O60 O -0.1580(4) 0.70613(15) 0.67161(16) 0.0776(10) Uani 1 1 d . . .
O61 O 0.0480(3) 0.74594(12) 0.63141(14) 0.0624(8) Uani 1 1 d . . .
C62 C -0.0238(5) 0.80684(19) 0.6194(2) 0.0755(14) Uani 1 1 d . . .
H62A H 0.0439 0.8373 0.6022 0.113 Uiso 1 1 calc R . .
H62B H -0.0620 0.8240 0.6572 0.113 Uiso 1 1 calc R . .
H62C H -0.1014 0.7998 0.5908 0.113 Uiso 1 1 calc R . .
C63 C 0.0033(7) 0.5791(2) 0.7538(2) 0.0841(16) Uani 1 1 d . . .
H63A H 0.1052 0.5708 0.7611 0.101 Uiso 1 1 calc R . .
H63B H -0.0211 0.6204 0.7729 0.101 Uiso 1 1 calc R . .
C64 C -0.0838(10) 0.5264(3) 0.7822(3) 0.130(3) Uani 1 1 d . . .
H64A H -0.1833 0.5326 0.7841 0.156 Uiso 1 1 calc R . .
C65 C -0.0376(13) 0.4764(4) 0.8030(3) 0.181(4) Uani 1 1 d . . .
H65A H 0.0613 0.4681 0.8021 0.217 Uiso 1 1 calc R . .
H65B H -0.1005 0.4460 0.8200 0.217 Uiso 1 1 calc R . .
O66 O 0.3016(4) 0.55921(14) 0.43318(17) 0.0938(12) Uani 1 1 d . . .
O67 O 0.0785(4) 0.56436(14) 0.36941(15) 0.0907(12) Uani 1 1 d . . .
C68 C 0.1798(5) 0.45148(17) 0.39830(18) 0.0529(11) Uani 1 1 d . . .
C69 C 0.2871(6) 0.4155(2) 0.4244(2) 0.0721(14) Uani 1 1 d . . .
H69A H 0.3482 0.4339 0.4537 0.086 Uiso 1 1 calc R . .
C70 C 0.3038(7) 0.3508(2) 0.4066(3) 0.0886(17) Uani 1 1 d . . .
H70A H 0.3771 0.3255 0.4236 0.106 Uiso 1 1 calc R . .
C71 C 0.2120(7) 0.3245(2) 0.3640(3) 0.0829(17) Uani 1 1 d . . .
H71A H 0.2244 0.2813 0.3519 0.100 Uiso 1 1 calc R . .
C72 C 0.1037(7) 0.3598(2) 0.3389(2) 0.0809(16) Uani 1 1 d . . .
H72A H 0.0422 0.3411 0.3100 0.097 Uiso 1 1 calc R . .
C73 C 0.0848(6) 0.4238(2) 0.3565(2) 0.0683(13) Uani 1 1 d . . .
H73A H 0.0089 0.4482 0.3404 0.082 Uiso 1 1 calc R . .

loop_
_atom_site_aniso_label
_atom_site_aniso_U_11
_atom_site_aniso_U_22
_atom_site_aniso_U_33
_atom_site_aniso_U_23
_atom_site_aniso_U_13
_atom_site_aniso_U_12
S1 0.0595(8) 0.0547(6) 0.0675(7) -0.0028(6) -0.0102(7) -0.0051(7)
N1 0.050(2) 0.0387(18) 0.068(2) -0.0011(16) -0.0072(19) -0.0010(17)
C2 0.049(3) 0.042(2) 0.059(3) 0.0005(19) 0.006(2) 0.002(2)
C3 0.057(3) 0.044(2) 0.055(3) -0.0020(19) 0.004(2) -0.002(2)
C3A 0.047(3) 0.0367(19) 0.056(3) 0.0014(19) 0.009(3) 0.003(2)
C3B 0.050(3) 0.031(2) 0.058(3) 0.0014(18) -0.003(2) 0.0067(19)
C4 0.064(4) 0.064(3) 0.061(3) -0.008(2) -0.010(3) 0.013(3)
C5 0.048(3) 0.081(3) 0.079(3) -0.008(3) -0.005(3) 0.019(3)
C6 0.054(3) 0.059(3) 0.066(3) 0.000(2) 0.010(3) 0.014(3)
C7 0.060(3) 0.044(2) 0.053(2) -0.0013(18) -0.003(3) 0.005(2)
C7A 0.050(3) 0.034(2) 0.050(3) 0.0018(19) 0.001(2) 0.003(2)
N8 0.046(2) 0.058(2) 0.059(2) -0.0060(18) -0.001(2) 0.0020(19)
C8A 0.052(3) 0.056(2) 0.059(3) -0.001(2) 0.011(3) 0.003(2)
C9 0.053(3) 0.043(3) 0.069(3) -0.006(2) 0.012(3) 0.001(3)
O10 0.055(2) 0.0549(18) 0.119(3) 0.0022(17) -0.006(2) -0.0138(17)
O11 0.070(2) 0.0396(16) 0.083(2) 0.0017(14) 0.0029(18) 0.0035(16)
C12 0.106(4) 0.045(3) 0.101(4) 0.000(2) 0.011(4) -0.002(3)
C13 0.091(4) 0.056(3) 0.062(3) -0.008(2) 0.009(3) 0.002(3)
C14 0.104(5) 0.081(3) 0.060(3) -0.001(3) 0.001(3) -0.004(4)
C15 0.165(7) 0.079(4) 0.072(3) -0.008(3) -0.009(4) 0.003(4)
O16 0.058(2) 0.087(2) 0.096(2) 0.0037(18) -0.012(2) -0.018(2)
O17 0.082(2) 0.0597(17) 0.0702(19) -0.0155(16) -0.0133(18) 0.0013(17)
C18 0.054(3) 0.060(3) 0.060(3) 0.001(2) -0.008(3) -0.002(3)
C19 0.090(4) 0.073(3) 0.058(3) 0.003(3) -0.013(3) 0.008(3)
C20 0.107(5) 0.089(4) 0.072(3) 0.017(3) 0.000(4) -0.007(4)
C21 0.129(6) 0.059(3) 0.097(4) 0.009(3) -0.038(5) -0.011(4)
C22 0.127(6) 0.064(4) 0.128(5) 0.000(4) -0.015(5) 0.023(4)
C23 0.082(4) 0.075(3) 0.103(4) -0.001(3) 0.001(3) 0.013(3)
S2 0.0890(10) 0.0474(6) 0.0699(8) 0.0018(6) 0.0246(8) 0.0020(7)
N51 0.048(2) 0.048(2) 0.077(2) -0.0060(18) 0.004(2) -0.0038(18)
C52 0.065(3) 0.054(2) 0.055(3) 0.002(2) 0.001(2) -0.011(2)
C53 0.068(3) 0.046(2) 0.064(3) -0.002(2) -0.008(3) -0.006(2)
C53A 0.064(3) 0.037(2) 0.055(3) -0.003(2) -0.001(3) 0.000(2)
C53B 0.059(3) 0.037(2) 0.054(3) -0.0039(19) 0.001(2) 0.001(2)
C54 0.064(3) 0.065(3) 0.064(3) -0.004(3) 0.007(3) -0.010(3)
C55 0.059(4) 0.085(3) 0.093(4) -0.006(3) 0.007(3) -0.008(3)
C56 0.064(4) 0.084(3) 0.081(4) -0.005(3) -0.025(3) 0.002(3)
C57 0.084(4) 0.071(3) 0.061(3) -0.005(2) -0.008(3) 0.009(3)
C57A 0.060(3) 0.043(2) 0.060(3) -0.006(2) 0.001(3) 0.006(2)
N58 0.069(3) 0.060(2) 0.059(2) -0.0078(18) 0.007(2) 0.007(2)
C58A 0.061(3) 0.056(2) 0.067(3) -0.012(2) -0.004(3) -0.003(3)
C59 0.048(3) 0.061(3) 0.051(3) -0.006(2) 0.000(2) -0.009(3)
O60 0.057(2) 0.0662(19) 0.110(3) 0.0059(18) 0.013(2) 0.0017(19)
O61 0.057(2) 0.0492(17) 0.081(2) 0.0027(15) 0.0021(18) -0.0078(16)
C62 0.079(4) 0.055(3) 0.093(4) -0.001(2) -0.014(3) -0.002(3)
C63 0.119(5) 0.074(3) 0.059(3) 0.002(2) 0.003(3) -0.015(3)
C64 0.214(9) 0.105(5) 0.070(4) 0.013(4) -0.006(5) 0.002(6)
C65 0.341(14) 0.118(6) 0.083(5) -0.002(4) 0.001(7) -0.014(8)
O66 0.089(3) 0.0630(19) 0.129(3) -0.0244(19) 0.042(3) -0.032(2)
O67 0.131(3) 0.0631(19) 0.078(2) 0.0217(17) 0.020(2) 0.030(2)
C68 0.065(3) 0.047(2) 0.048(2) 0.0043(19) 0.010(3) 0.004(2)
C69 0.083(4) 0.060(3) 0.073(3) 0.000(2) -0.019(3) 0.002(3)
C70 0.098(4) 0.062(3) 0.106(4) 0.013(3) -0.009(4) 0.018(3)
C71 0.111(5) 0.052(3) 0.086(4) -0.006(3) 0.017(4) -0.006(3)
C72 0.103(5) 0.072(3) 0.068(3) -0.008(3) -0.002(3) -0.011(3)
C73 0.078(4) 0.069(3) 0.058(3) 0.006(2) -0.003(3) 0.014(3)

loop_
_geom_bond_atom_site_label_1
_geom_bond_atom_site_label_2
_geom_bond_distance
_geom_bond_site_symmetry_2
_geom_bond_publ_flag
S1 O17 1.418(3) . ?
S1 O16 1.428(3) . ?
S1 N8 1.644(4) . ?
S1 C18 1.757(4) . ?
N1 C9 1.329(5) . ?
N1 C2 1.454(5) . ?
N1 H1A 0.8600 . ?
C2 C3 1.515(5) . ?
C2 C13 1.541(6) . ?
C2 H2A 0.9800 . ?
C3 C3A 1.506(5) . ?
C3 H3A 0.9700 . ?
C3 H3B 0.9700 . ?
C3A C8A 1.333(6) . ?
C3A C3B 1.446(6) . ?
C3B C7A 1.388(5) . ?
C3B C4 1.401(6) . ?
C4 C5 1.373(6) . ?
C4 H4A 0.9300 . ?
C5 C6 1.386(6) . ?
C5 H5A 0.9300 . ?
C6 C7 1.376(6) . ?
C6 H6A 0.9300 . ?
C7 C7A 1.382(5) . ?
C7 H7A 0.9300 . ?
C7A N8 1.412(5) . ?
N8 C8A 1.424(5) . ?
C8A H8AA 0.9300 . ?
C9 O10 1.201(5) . ?
C9 O11 1.361(5) . ?
O11 C12 1.451(5) . ?
C12 H12A 0.9600 . ?
C12 H12B 0.9600 . ?
C12 H12C 0.9600 . ?
C13 C14 1.505(7) . ?
C13 H13A 0.9700 . ?
C13 H13B 0.9700 . ?
C14 C15 1.258(6) . ?
C14 H14A 0.9300 . ?
C15 H15A 0.9300 . ?
C15 H15B 0.9300 . ?
C18 C19 1.364(6) . ?
C18 C23 1.386(6) . ?
C19 C20 1.386(7) . ?
C19 H19A 0.9300 . ?
C20 C21 1.372(8) . ?
C20 H20A 0.9300 . ?
C21 C22 1.356(8) . ?
C21 H21A 0.9300 . ?
C22 C23 1.391(7) . ?
C22 H22A 0.9300 . ?
C23 H23A 0.9300 . ?
S2 O67 1.422(3) . ?
S2 O66 1.428(4) . ?
S2 N58 1.661(4) . ?
S2 C68 1.756(4) . ?
N51 C59 1.325(5) . ?
N51 C52 1.453(5) . ?
N51 H51A 0.8600 . ?
C52 C63 1.533(6) . ?
C52 C53 1.540(5) . ?
C52 H52A 0.9800 . ?
C53 C53A 1.496(5) . ?
C53 H53A 0.9700 . ?
C53 H53B 0.9700 . ?
C53A C58A 1.345(6) . ?
C53A C53B 1.436(6) . ?
C53B C54 1.396(6) . ?
C53B C57A 1.406(6) . ?
C54 C55 1.367(6) . ?
C54 H54A 0.9300 . ?
C55 C56 1.382(7) . ?
C55 H55A 0.9300 . ?
C56 C57 1.361(7) . ?
C56 H56A 0.9300 . ?
C57 C57A 1.377(6) . ?
C57 H57A 0.9300 . ?
C57A N58 1.402(6) . ?
N58 C58A 1.414(5) . ?
C58A H58A 0.9300 . ?
C59 O60 1.216(5) . ?
C59 O61 1.349(5) . ?
O61 C62 1.438(5) . ?
C62 H62A 0.9600 . ?
C62 H62B 0.9600 . ?
C62 H62C 0.9600 . ?
C63 C64 1.482(8) . ?
C63 H63A 0.9700 . ?
C63 H63B 0.9700 . ?
C64 C65 1.198(9) . ?
C64 H64A 0.9300 . ?
C65 H65A 0.9300 . ?
C65 H65B 0.9300 . ?
C68 C69 1.360(6) . ?
C68 C73 1.385(6) . ?
C69 C70 1.389(6) . ?
C69 H69A 0.9300 . ?
C70 C71 1.367(7) . ?
C70 H70A 0.9300 . ?
C71 C72 1.350(7) . ?
C71 H71A 0.9300 . ?
C72 C73 1.376(6) . ?
C72 H72A 0.9300 . ?
C73 H73A 0.9300 . ?

loop_
_cod_related_entry_id
_cod_related_entry_database
_cod_related_entry_code
1 ChemSpider 9524986
